data_2310061
loop_
_publ_author_name
'Bereciartua, P. J.'
'Zu\~niga, F. J.'
'Perez-Mato, J. M.'
'Pet\<r\'i\<cek, V.'
'Vila, E.'
'Castro, A.'
'Rodr\'iguez-Carvajal, J.'
'Doyle, S.'

_publ_section_title
;
 Structure refinement and superspace description of the system
 Bi~2(<i>n~+2)</i>Mo~<i>n~</i>O~6(<i>n~+1)</i> (<i>n</i> = 3, 4, 5 and
 6)
;
_journal_issue 4
_journal_name_full 'Acta Crystallographica Section B'
_journal_page_first 323
_journal_page_last 340
_journal_paper_doi 10.1107/S0108768112017478
_journal_volume 68
_journal_year 2012
_chemical_formula_moiety 'Bi0.737 Mo0.263 O1.895'
_chemical_formula_sum 'Bi0.737 Mo0.263 O1.895'
_chemical_formula_weight 209.6
_space_group_ssg_name F2(\a0\g)0
_symmetry_cell_setting monoclinic
_cell_angle_alpha 90
_cell_angle_beta 89.6677(3)
_cell_angle_gamma 90
_cell_formula_units_Z 4
_cell_length_a 5.66785(3)
_cell_length_b 5.64098(3)
_cell_length_c 5.45603(3)
_cell_measurement_temperature 295
_cell_modulation_dimension 1
_cell_volume 174.4385(16)
_exptl_crystal_density_diffrn 7.9772
_exptl_crystal_F_000 349
_pd_block_id bi14mo5o36_ssp_phase
_cod_duplicate_entry 2310039
_cod_data_source_file sn5110.cif
_cod_data_source_block bi14mo5o36_ssp_phase
_cod_original_cell_volume 174.439(2)
_cod_database_code 2310061
_jana_cell_commen_supercell_matrix_1_1 6
_jana_cell_commen_supercell_matrix_1_2 0
_jana_cell_commen_supercell_matrix_1_3 -0.5
_jana_cell_commen_supercell_matrix_2_1 0
_jana_cell_commen_supercell_matrix_2_2 1
_jana_cell_commen_supercell_matrix_2_3 0
_jana_cell_commen_supercell_matrix_3_1 1
_jana_cell_commen_supercell_matrix_3_2 0
_jana_cell_commen_supercell_matrix_3_3 1.5
_jana_cell_commen_t_section_1 0

loop_
_space_group_symop_ssg_id
_space_group_symop_ssg_operation_algebraic
1 x1,x2,x3,x4
2 -x1,x2,-x3,-x4
3 x1,x2+1/2,x3+1/2,x4
4 -x1,x2+1/2,-x3+1/2,-x4
5 x1+1/2,x2,x3+1/2,x4
6 -x1+1/2,x2,-x3+1/2,-x4
7 x1+1/2,x2+1/2,x3,x4
8 -x1+1/2,x2+1/2,-x3,-x4

loop_
_atom_site_label
_atom_site_type_symbol
_atom_site_fract_x
_atom_site_fract_y
_atom_site_fract_z
_atom_site_adp_type
_atom_site_U_iso_or_equiv
_atom_site_symmetry_multiplicity
_atom_site_occupancy
_atom_site_calc_flag
Bi Bi 0 -0.017(1) 0 Uiso 0.0125(4) 4 0.7368 d
Mo Mo 0 -0.007944 0 Uiso 0.019(1) 4 0.2632 d
O1 O 0.088(2) -0.169(2) 0.214(1) Uiso 0.018(2) 8 0.2632 d
O2 O 0.138(3) 0.126(3) -0.347(3) Uiso 0.035(3) 8 0.2632 d
O3 O 0.25 0.223(3) 0.25 Uiso 0.013(2) 4 0.4316 d
O4 O 0.25 0.63(2) 0.25 Uiso 0.015(3) 4 0.4105 d

loop_
_atom_site_Fourier_wave_vector_seq_id
_jana_atom_site_fourier_wave_vector_q1_coeff
1 1
2 2
3 3
4 4
5 5
6 6
7 7

loop_
_atom_site_occ_special_func_atom_site_label
_atom_site_occ_special_func_crenel_c
_atom_site_occ_special_func_crenel_w
Bi 0.5 0.7368
Mo 0 0.2632
O1 0.1256(8) 0.2632
O2 -0.213(2) 0.2632
O3 0.5 0.4316
O4 0.5 0.4105

loop_
_cell_wave_vector_seq_id
_cell_wave_vector_x
_cell_wave_vector_y
_cell_wave_vector_z
1 -0.105263 0.000000 0.631579

loop_
_geom_angle_atom_site_label_1
_geom_angle_atom_site_label_2
_geom_angle_atom_site_label_3
_geom_angle_site_ssg_symmetry_1
_geom_angle_site_ssg_symmetry_3
_geom_angle_av
_geom_angle_min
_geom_angle_max
O1 Bi O1 3_5545 5_4545 82(6) 53(5) 103(7)
O1 Bi O1 3_5545 5_5545 89(7) 70(6) 104(7)
O1 Bi O2 3_5545 3_5445 80(7) 54(5) 97(9)
O1 Bi O2 3_5545 5_4545 46(4) 27(3) 60(5)
O1 Bi O2 3_5545 4_5445 88(8) 57(5) 110(10)
O1 Bi O2 3_5545 6_5545 56(5) 35(4) 81(6)
O1 Bi O3 3_5545 . 81(4) 70(5) 100(3)
O1 Bi O3 3_5545 5_4545 87(7) 87(7) 87(7)
O1 Bi O3 3_5545 7_4455 140(10) 120(10) 160(10)
O1 Bi O4 3_5545 1_5455 140(10) 110(10) 160(10)
O1 Bi O4 3_5545 7_4455 86(6) 71(7) 108(5)
O1 Bi O1 5_4545 5_5545 113(7) 105(6) 122(8)
O1 Bi O1 5_4545 8_5555 115(9) 115(9) 115(9)
O1 Bi O2 5_4545 3_5445 78(6) 72(4) 88(5)
O1 Bi O2 5_4545 5_4545 43(4) 36(4) 49(4)
O1 Bi O2 5_4545 4_5445 45(4) 35(4) 61(6)
O1 Bi O2 5_4545 6_5545 106(8) 92(5) 120(10)
O1 Bi O2 5_4545 8_5455 96(5) 96(5) 96(5)
O1 Bi O3 5_4545 . 152(6) 146(6) 162(7)
O1 Bi O3 5_4545 7_4455 69(7) 60(7) 79(7)
O1 Bi O4 5_4545 1_5455 131(6) 123(7) 139(6)
O1 Bi O4 5_4545 7_4455 90(10) 82(9) 110(10)
O1 Bi O2 5_5545 3_5445 36(4) 29(3) 43(4)
O1 Bi O2 5_5545 5_4545 95(6) 90(5) 101(9)
O1 Bi O2 5_5545 4_5445 72(5) 61(5) 80(5)
O1 Bi O2 5_5545 6_5545 41(4) 31(3) 50(4)
O1 Bi O3 5_5545 . 87(7) 75(4) 100(10)
O1 Bi O3 5_5545 3_5445 68(5) 68(5) 68(5)
O1 Bi O3 5_5545 5_4545 114(8) 110(10) 116(5)
O1 Bi O3 5_5545 7_4455 128(4) 120(2) 137(6)
O1 Bi O4 5_5545 1_5455 67(9) 61(9) 74(8)
O1 Bi O4 5_5545 5_4445 114(9) 114(9) 114(9)
O1 Bi O4 5_5545 7_4455 152(8) 131(7) 170(10)
O1 Bi O2 7_4555 7_4455 81(8) 81(8) 81(8)
O1 Bi O3 7_4555 3_5445 160(10) 160(10) 160(10)
O1 Bi O3 7_4555 5_4545 80(7) 80(7) 80(7)
O1 Bi O4 7_4555 3_5445 100(7) 100(7) 100(7)
O1 Bi O1 4_5555 6_4555 89(7) 70(6) 104(7)
O1 Bi O1 4_5555 6_5555 82(6) 53(5) 103(7)
O1 Bi O2 4_5555 3_5455 88(8) 57(5) 110(10)
O1 Bi O2 4_5555 5_4555 56(5) 35(4) 81(6)
O1 Bi O2 4_5555 4_5455 80(7) 54(5) 97(9)
O1 Bi O2 4_5555 6_5555 46(4) 27(3) 60(5)
O1 Bi O3 4_5555 . 87(7) 87(7) 87(7)
O1 Bi O3 4_5555 3_5445 140(10) 120(10) 160(10)
O1 Bi O3 4_5555 5_4545 81(4) 70(5) 100(3)
O1 Bi O4 4_5555 3_5445 86(6) 71(7) 108(5)
O1 Bi O4 4_5555 5_4445 140(10) 110(10) 160(10)
O1 Bi O1 6_4555 6_5555 113(7) 105(6) 122(8)
O1 Bi O2 6_4555 3_5455 72(5) 61(5) 80(5)
O1 Bi O2 6_4555 5_4555 41(4) 31(3) 50(4)
O1 Bi O2 6_4555 4_5455 36(4) 29(3) 43(4)
O1 Bi O2 6_4555 6_5555 95(6) 90(5) 101(9)
O1 Bi O3 6_4555 . 114(8) 110(10) 116(5)
O1 Bi O3 6_4555 3_5445 128(4) 120(2) 137(6)
O1 Bi O3 6_4555 5_4545 87(7) 75(4) 100(10)
O1 Bi O3 6_4555 7_4455 68(5) 68(5) 68(5)
O1 Bi O4 6_4555 1_5455 114(9) 114(9) 114(9)
O1 Bi O4 6_4555 3_5445 152(8) 131(7) 170(10)
O1 Bi O4 6_4555 5_4445 67(9) 61(9) 74(8)
O1 Bi O2 6_5555 3_5455 45(4) 35(4) 61(6)
O1 Bi O2 6_5555 5_4555 106(8) 92(5) 120(10)
O1 Bi O2 6_5555 7_4455 96(5) 96(5) 96(5)
O1 Bi O2 6_5555 4_5455 78(6) 72(4) 88(5)
O1 Bi O2 6_5555 6_5555 43(4) 36(4) 49(4)
O1 Bi O3 6_5555 3_5445 69(7) 60(7) 79(7)
O1 Bi O3 6_5555 5_4545 152(6) 146(6) 162(7)
O1 Bi O4 6_5555 3_5445 90(10) 82(9) 110(10)
O1 Bi O4 6_5555 5_4445 131(6) 123(7) 139(6)
O1 Bi O2 8_5555 8_5455 81(8) 81(8) 81(8)
O1 Bi O3 8_5555 . 80(7) 80(7) 80(7)
O1 Bi O3 8_5555 7_4455 160(10) 160(10) 160(10)
O1 Bi O4 8_5555 7_4455 100(7) 100(7) 100(7)
O2 Bi O2 3_5445 5_4545 72(6) 67(6) 80(6)
O2 Bi O2 3_5445 4_5445 40(4) 33(4) 46(5)
O2 Bi O2 3_5445 6_5545 52(5) 41(3) 61(6)
O2 Bi O3 3_5445 . 120(10) 116(8) 129(9)
O2 Bi O3 3_5445 5_4545 82(8) 82(8) 82(8)
O2 Bi O3 3_5445 7_4455 111(5) 101(4) 118(5)
O2 Bi O4 3_5445 1_5455 88(9) 80(9) 96(7)
O2 Bi O4 3_5445 7_4455 160(10) 150(10) 170(10)
O2 Bi O2 3_5455 5_4555 78(7) 75(6) 85(7)
O2 Bi O2 3_5455 4_5455 40(4) 33(4) 46(5)
O2 Bi O2 3_5455 6_5555 56(5) 31(3) 88(8)
O2 Bi O3 3_5455 . 55(6) 55(6) 55(6)
O2 Bi O3 3_5455 3_5445 85(6) 72(5) 93(7)
O2 Bi O3 3_5455 5_4545 150(10) 145(9) 170(10)
O2 Bi O4 3_5455 3_5445 130(10) 120(10) 140(10)
O2 Bi O4 3_5455 5_4445 104(6) 86(6) 118(8)
O2 Bi O2 5_4545 4_5445 56(5) 31(3) 89(8)
O2 Bi O2 5_4545 6_5545 73(6) 62(6) 85(7)
O2 Bi O2 5_4545 8_5455 122(9) 122(9) 122(9)
O2 Bi O3 5_4545 . 125(4) 110(4) 149(3)
O2 Bi O3 5_4545 7_4455 108(9) 100(10) 120(10)
O2 Bi O4 5_4545 1_5455 160(10) 150(10) 160(10)
O2 Bi O4 5_4545 7_4455 87(9) 76(9) 100(10)
O2 Bi O2 5_4555 4_5455 52(5) 41(3) 61(6)
O2 Bi O2 5_4555 6_5555 73(6) 62(6) 85(7)
O2 Bi O3 5_4555 . 81(7) 66(4) 95(9)
O2 Bi O3 5_4555 3_5445 160(8) 152(7) 172(9)
O2 Bi O3 5_4555 5_4545 81(6) 66(7) 97(7)
O2 Bi O3 5_4555 7_4455 96(7) 96(7) 96(7)
O2 Bi O4 5_4555 1_5455 89(9) 89(9) 89(9)
O2 Bi O4 5_4555 3_5445 121(6) 108(5) 136(6)
O2 Bi O4 5_4555 5_4445 100(10) 80(10) 110(10)
O2 Bi O3 7_4455 3_5445 88(6) 88(6) 88(6)
O2 Bi O3 7_4455 5_4545 75(8) 75(8) 75(8)
O2 Bi O4 7_4455 3_5445 150(10) 150(10) 150(10)
O2 Bi O2 4_5445 6_5545 78(7) 75(6) 85(7)
O2 Bi O3 4_5445 . 150(10) 145(9) 170(10)
O2 Bi O3 4_5445 5_4545 55(6) 55(6) 55(6)
O2 Bi O3 4_5445 7_4455 85(6) 72(5) 93(7)
O2 Bi O4 4_5445 1_5455 104(6) 86(6) 118(8)
O2 Bi O4 4_5445 7_4455 130(10) 120(10) 140(10)
O2 Bi O2 4_5455 6_5555 72(6) 67(6) 80(6)
O2 Bi O3 4_5455 . 82(8) 82(8) 82(8)
O2 Bi O3 4_5455 3_5445 111(5) 101(4) 118(5)
O2 Bi O3 4_5455 5_4545 120(10) 116(8) 129(9)
O2 Bi O4 4_5455 3_5445 160(10) 150(10) 170(10)
O2 Bi O4 4_5455 5_4445 88(9) 80(9) 96(7)
O2 Bi O3 6_5545 . 81(6) 66(7) 97(7)
O2 Bi O3 6_5545 3_5445 96(7) 96(7) 96(7)
O2 Bi O3 6_5545 5_4545 81(7) 66(4) 95(9)
O2 Bi O3 6_5545 7_4455 160(8) 152(7) 172(9)
O2 Bi O4 6_5545 1_5455 100(10) 80(10) 110(10)
O2 Bi O4 6_5545 5_4445 89(9) 89(9) 89(9)
O2 Bi O4 6_5545 7_4455 121(6) 108(5) 136(6)
O2 Bi O3 6_5555 3_5445 108(9) 100(10) 120(10)
O2 Bi O3 6_5555 5_4545 125(4) 110(4) 149(3)
O2 Bi O4 6_5555 3_5445 87(9) 76(9) 100(10)
O2 Bi O4 6_5555 5_4445 160(10) 150(10) 160(10)
O2 Bi O3 8_5455 . 75(8) 75(8) 75(8)
O2 Bi O3 8_5455 7_4455 88(6) 88(6) 88(6)
O2 Bi O4 8_5455 7_4455 150(10) 150(10) 150(10)
O3 Bi O3 . 3_5445 105(8) 78(9) 131(7)
O3 Bi O3 . 5_4545 119(4) 99(3) 139(6)
O3 Bi O3 . 7_4455 110(10) 80(10) 126(8)
O3 Bi O4 . 1_5455 71(8) 61(5) 80(10)
O3 Bi O4 . 3_5445 65(8) 64(6) 70(10)
O3 Bi O4 . 5_4445 156(7) 145(9) 165(6)
O3 Bi O4 . 7_4455 69(9) 58(7) 78(8)
O3 Bi O3 3_5445 5_4545 110(10) 80(10) 126(7)
O3 Bi O3 3_5445 7_4455 85(4) 85(3) 85(5)
O3 Bi O4 3_5445 1_5455 76(7) 68(6) 84(8)
O3 Bi O4 3_5445 3_5445 70(10) 69(8) 80(10)
O3 Bi O4 3_5445 5_4445 75(9) 69(6) 90(10)
O3 Bi O4 3_5445 7_4455 155(8) 155(8) 155(8)
O3 Bi O3 5_4545 7_4455 105(8) 78(9) 131(7)
O3 Bi O4 5_4545 1_5455 156(7) 145(9) 165(6)
O3 Bi O4 5_4545 3_5445 69(9) 58(7) 78(8)
O3 Bi O4 5_4545 5_4445 71(8) 61(5) 80(10)
O3 Bi O4 5_4545 7_4455 65(8) 64(6) 70(10)
O3 Bi O4 7_4455 1_5455 75(9) 69(6) 90(10)
O3 Bi O4 7_4455 3_5445 155(8) 155(8) 155(8)
O3 Bi O4 7_4455 5_4445 76(7) 68(6) 84(8)
O3 Bi O4 7_4455 7_4455 70(10) 69(8) 80(10)
O4 Bi O4 1_5455 3_5445 110(10) 110(10) 110(10)
O4 Bi O4 1_5455 5_4445 130(10) 135(8) 130(10)
O4 Bi O4 1_5455 7_4455 110(10) 110(10) 120(20)
O4 Bi O4 3_5445 5_4445 110(10) 110(10) 120(20)
O4 Bi O4 5_4445 7_4455 110(10) 110(10) 110(10)
O1 Mo O1 . 7_5555 96(2) 67(2) 136(2)
O1 Mo O1 . 2_5555 109(3) 104(3) 127(4)
O1 Mo O1 . 8_4555 122(2) 75(2) 164(3)
O1 Mo O2 . . 117(4) 101(4) 134(4)
O1 Mo O2 . 7_4455 70(3) 51(2) 79(4)
O1 Mo O2 . 2_5555 102(4) 89(4) 111(4)
O1 Mo O2 . 8_5455 73(3) 67(3) 77(3)
O1 Mo O1 7_5555 2_5555 122(2) 75(2) 164(2)
O1 Mo O2 7_5555 . 49(4) 17(4) 77(4)
O1 Mo O2 7_5555 7_4455 149(2) 135(2) 161(2)
O1 Mo O2 7_5555 2_5555 99(4) 76(4) 121(4)
O1 Mo O2 7_5555 8_5455 79(3) 62(2) 98(3)
O1 Mo O1 2_5555 8_4555 96(2) 67(2) 136(2)
O1 Mo O2 2_5555 . 102(4) 89(4) 111(4)
O1 Mo O2 2_5555 7_4455 73(3) 67(3) 77(3)
O1 Mo O2 2_5555 2_5555 117(4) 101(4) 134(4)
O1 Mo O2 2_5555 8_5455 70(3) 51(2) 79(4)
O1 Mo O2 8_4555 . 99(4) 76(4) 121(4)
O1 Mo O2 8_4555 7_4455 79(3) 62(2) 98(3)
O1 Mo O2 8_4555 2_5555 49(4) 17(4) 77(4)
O1 Mo O2 8_4555 8_5455 149(2) 135(2) 161(2)
O2 Mo O2 . 7_4455 171(4) 159(4) 177(4)
O2 Mo O2 . 2_5555 107(5) 100(5) 118(6)
O2 Mo O2 . 8_5455 77(4) 72(5) 82(4)
O2 Mo O2 7_4455 2_5555 77(4) 72(4) 82(4)
O2 Mo O2 7_4455 8_5455 98(3) 95(4) 100(3)
O2 Mo O2 2_5555 8_5455 171(4) 159(4) 177(4)

loop_
_geom_bond_atom_site_label_1
_geom_bond_atom_site_label_2
_geom_bond_site_ssg_symmetry_2
_geom_bond_distance_av
_geom_bond_distance_min
_geom_bond_distance_max
Bi O1 3_5545 2.7(3) 2.6(3) 2.9(3)
Bi O1 5_4545 3.3(3) 2.6(3) 4.6(3)
Bi O1 5_5545 3.6(3) 2.7(3) 4.7(3)
Bi O1 7_4555 2.6(3) 2.6(3) 2.6(3)
Bi O1 4_5555 2.7(3) 2.6(3) 2.9(3)
Bi O1 6_4555 3.6(3) 2.7(3) 4.7(3)
Bi O1 6_5555 3.3(3) 2.6(3) 4.6(3)
Bi O1 8_5555 2.6(3) 2.6(3) 2.6(3)
Bi O2 3_5445 3.9(3) 2.8(3) 5.0(3)
Bi O2 3_5455 3.4(3) 2.5(3) 4.3(3)
Bi O2 5_4545 3.8(3) 2.8(3) 5.1(3)
Bi O2 5_4555 3.3(3) 2.6(3) 4.3(3)
Bi O2 7_4455 2.4(3) 2.4(3) 2.4(3)
Bi O2 4_5445 3.4(3) 2.5(3) 4.3(3)
Bi O2 4_5455 3.9(3) 2.8(3) 5.0(3)
Bi O2 6_5545 3.3(3) 2.6(3) 4.3(3)
Bi O2 6_5555 3.8(3) 2.8(3) 5.1(3)
Bi O2 8_5455 2.4(3) 2.4(3) 2.4(3)
Bi O3 . 2.5(3) 2.1(3) 3.0(4)
Bi O3 3_5445 2.2(3) 2.0(3) 2.6(3)
Bi O3 5_4545 2.5(3) 2.1(3) 3.0(4)
Bi O3 7_4455 2.2(3) 2.0(3) 2.6(3)
Bi O4 1_5455 2.3(5) 2.1(4) 2.7(5)
Bi O4 3_5445 2.5(5) 2.3(4) 2.9(5)
Bi O4 5_4445 2.3(5) 2.1(4) 2.7(5)
Bi O4 7_4455 2.5(5) 2.3(4) 2.9(5)
Mo O1 . 1.79(6) 1.74(5) 1.82(6)
Mo O1 7_5555 3.58(6) 2.63(6) 4.39(5)
Mo O1 2_5555 1.79(6) 1.74(5) 1.82(6)
Mo O1 8_4555 3.58(6) 2.63(6) 4.39(5)
Mo O2 . 1.79(11) 1.76(12) 1.81(12)
Mo O2 7_4455 2.92(12) 2.52(11) 3.62(12)
Mo O2 2_5555 1.79(11) 1.76(12) 1.81(12)
Mo O2 8_5455 2.92(12) 2.52(11) 3.62(12)
O1 O1 7_4455 4.13(8) 2.53(8) 5.83(7)
O1 O1 7_5555 4.13(8) 2.53(8) 5.83(7)
O1 O1 2_5555 2.91(8) 2.84(8) 3.11(6)
O1 O2 . 3.03(12) 2.77(12) 3.32(12)
O1 O2 7_4455 2.84(12) 2.75(13) 2.96(11)
O1 O2 2_5555 2.78(13) 2.46(12) 2.93(12)
O1 O2 8_5455 2.95(12) 2.60(11) 3.37(14)
O1 O3 3_5455 3.32(9) 2.84(10) 4.18(5)
O1 O4 5_4455 3.5(2) 2.9(2) 4.3(2)
O2 O2 2_5555 2.86(15) 2.73(15) 3.04(14)
O2 O2 8_5455 3.07(16) 2.61(16) 3.82(16)
O2 O2 8_5555 3.07(16) 2.61(16) 3.82(16)
O2 O3 1_5545 3.90(13) 2.68(14) 5.12(13)
O2 O3 3_5545 2.78(14) 2.78(14) 2.78(14)
O3 O3 3_5445 3.95(14) 3.00(12) 4.82(14)
O3 O3 3_5455 3.95(14) 3.00(12) 4.82(14)
O3 O3 3_5545 3.95(14) 3.00(12) 4.82(14)
O3 O3 3_5555 3.95(14) 3.00(12) 4.82(14)
O3 O3 7_4455 3.90(15) 2.84(12) 4.59(15)
O3 O3 7_4555 3.90(15) 2.84(12) 4.59(15)
O3 O3 7_5455 3.90(15) 2.84(12) 4.59(15)
O3 O3 7_5555 3.90(15) 2.84(12) 4.59(15)
O3 O4 1_5455 2.8(6) 2.7(5) 2.9(3)
O3 O4 . 2.8(6) 2.8(3) 3.0(5)
O3 O4 3_5445 2.8(2) 2.5(3) 3.05(17)
O3 O4 3_5455 2.8(2) 2.5(3) 3.05(17)
O3 O4 7_4455 2.8(2) 2.62(17) 2.93(17)
O3 O4 7_5455 2.8(2) 2.62(17) 2.93(17)

loop_
_pd_block_diffractogram_id
bi14mo5o36_ssp_x-ray_profile
bi14mo5o36_ssp_neutron_profile

loop_
_jana_atom_site_crenel_ortho_func_id
_jana_atom_site_crenel_ortho_func_c
_jana_atom_site_crenel_ortho_func_w
_jana_atom_site_crenel_ortho_func_eps
1 0.500000 0.736842 0.950000

loop_
_jana_atom_site_displace_legendre_atom_site_label
_jana_atom_site_displace_legendre_axis
_jana_atom_site_displace_legendre_param_order
_jana_atom_site_displace_legendre_param_coeff
Mo x 1 -0.028(2)
Mo y 1 0
Mo z 1 -0.008(2)
Mo x 2 0
Mo y 2 -0.029(4)
Mo z 2 0
Mo x 3 -0.016(3)
Mo y 3 0
Mo z 3 -0.041(4)
Mo x 4 0
Mo y 4 -0.017(6)
Mo z 4 0
O1 x 1 -0.054(2)
O1 y 1 0.088(2)
O1 z 1 0.081(2)
O1 x 2 0.573(5)
O1 y 2 0.014(5)
O1 z 2 0.029(5)
O1 x 3 0.025(4)
O1 y 3 0.174(4)
O1 z 3 0.186(4)
O1 x 4 0.913(9)
O1 y 4 0.102(9)
O1 z 4 0.112(8)
O2 x 1 -0.151(9)
O2 y 1 -0.183(8)
O2 z 1 -1.045(8)
O2 x 2 -0.13(1)
O2 y 2 -0.18(1)
O2 z 2 -1.242(9)
O2 x 3 -0.16(1)
O2 y 3 -0.16(1)
O2 z 3 -1.34(1)
O2 x 4 -0.06(1)
O2 y 4 -0.14(1)
O2 z 4 -1.069(9)
O3 x 1 0.089(3)
O3 y 1 0
O3 z 1 -0.033(3)
O3 x 2 0
O3 y 2 -0.177(8)
O3 z 2 0
O3 x 3 0.042(4)
O3 y 3 0
O3 z 3 -0.113(5)
O3 x 4 0
O3 y 4 -0.148(6)
O3 z 4 0
O3 x 5 0.056(5)
O3 y 5 0
O3 z 5 -0.049(5)
O3 x 6 0
O3 y 6 0.09(1)
O3 z 6 0
O3 x 7 -0.019(9)
O3 y 7 0
O3 z 7 0.10(1)
O3 x 8 0
O3 y 8 0.25(2)
O3 z 8 0
O4 x 1 0.11(1)
O4 y 1 0
O4 z 1 0.17(1)
O4 x 2 0
O4 y 2 -0.58(7)
O4 z 2 0
O4 x 3 0.09(2)
O4 y 3 0
O4 z 3 0.26(2)
O4 x 4 0
O4 y 4 -0.75(8)
O4 z 4 0
O4 x 5 0.13(2)
O4 y 5 0
O4 z 5 0.20(2)
O4 x 6 0
O4 y 6 -0.48(5)
O4 z 6 0

loop_
_jana_atom_site_displace_crenel_ortho_atom_site_label
_jana_atom_site_displace_crenel_ortho_axis
_jana_atom_site_displace_crenel_ortho_id
_jana_atom_site_displace_crenel_ortho_param_order
_jana_atom_site_displace_crenel_ortho_param_coeff
Bi x 1 1 -0.0110(4)
Bi y 1 1 0
Bi z 1 1 0.0172(4)
Bi x 1 2 0
Bi y 1 2 -0.0044(7)
Bi z 1 2 0
Bi x 1 3 -0.0048(7)
Bi y 1 3 0
Bi z 1 3 -0.0029(8)
Bi x 1 4 0
Bi y 1 4 -0.0196(8)
Bi z 1 4 0
Bi x 1 5 0.009(1)
Bi y 1 5 0
Bi z 1 5 0.003(1)
Bi x 1 6 0
Bi y 1 6 -0.005(1)
Bi z 1 6 0
Bi x 1 7 0.021(1)
Bi y 1 7 0
Bi z 1 7 0.001(2)
Bi x 1 8 0
Bi y 1 8 -0.018(1)
Bi z 1 8 0
Bi x 1 9 0.030(2)
Bi y 1 9 0
Bi z 1 9 -0.008(2)
Bi x 1 10 0
Bi y 1 10 -0.001(1)
Bi z 1 10 0
Bi x 1 11 0.029(2)
Bi y 1 11 0
Bi z 1 11 0.000(2)
Bi x 1 12 0
Bi y 1 12 -0.0224(8)
Bi z 1 12 0
Bi x 1 13 0.018(1)
Bi y 1 13 0
Bi z 1 13 -0.005(1)
Bi x 1 14 0
Bi y 1 14 0
Bi z 1 14 0
